data_4021646
loop_
_publ_author_name
'Connie K. Y. Lee'
'Anthony J. Herlt'
'Gregory W. Simpson'
'Anthony C. Willis'
'Christopher J. Easton'

_publ_contact_author_address
;
Research School of Chemistry,
Australian National University,
Canberra, ACT 0200, Australia
;
_publ_contact_author_email ' easton@rsc.anu.edu.au '
_publ_contact_author_fax ' 61 2 6125 8114 '
_publ_contact_author_name ' Christopher J. Easton '
_publ_contact_author_phone ' 61 2 6125 8201 '
_publ_section_title
;
 4-Alkoxycarbonyl- and Aminocarbonyl-Substituted Isoxazoles
 as Masked Acrylates and Acrylamides in the Asymmetric
 Synthesis of \D^2^-Isoxazolines
;
_journal_name_full 'Journal of Organic Chemistry'
_journal_page_first 3221
_journal_page_last 3231
_journal_paper_doi 10.1021/jo0602569
_journal_volume 71
_journal_year 2006
_chemical_absolute_configuration syn
_chemical_compound_source
;
?
;
_chemical_formula_moiety ' C29 H37 N O3 '
_chemical_formula_sum 'C29 H37 N O3'
_chemical_formula_weight 447.62
_chemical_melting_point ?
_chemical_name_systematic
;                                                                               
?                                                                               
;
_space_group_IT_number 19
_symmetry_cell_setting orthorhombic
_symmetry_space_group_name_Hall 'P 2ac 2ab'
_symmetry_space_group_name_H-M 'P 21 21 21'
_atom_sites_solution_hydrogens geom
_atom_sites_solution_primary direct
_audit_creation_date 01-08-11
_audit_creation_method CRYSTALS_ver_12-03-99
_audit_update_record
;
2001-11-13 - Report on C29 H37 N2 O3
             by Anthony C. Willis
             for Connie K. Y. Lee and Christopher J. Easton
2001-11-13 - passes checkcif tests with minor warnings
;
_cell_angle_alpha 90
_cell_angle_beta 90
_cell_angle_gamma 90
_cell_formula_units_Z 4
_cell_length_a 7.6385(1)
_cell_length_b 11.8594(1)
_cell_length_c 29.2414(4)
_cell_measurement_reflns_used 57028
_cell_measurement_temperature 200
_cell_measurement_theta_max 27
_cell_measurement_theta_min 3
_cell_volume 2648.92(5)
_computing_cell_refinement
; 
 Denzo/Scalepack (Otwinowski & Minor, 1996) 
;
_computing_data_collection
; 
 COLLECT (Nonius BV, 1997) 
;
_computing_data_reduction
; 
 Denzo/Scalepack (Otwinowski & Minor, 1996) 
;
_computing_molecular_graphics
; 
teXsan (MSC, 1992-1997)
;
_computing_publication_material
; 
 CRYSTALS (Watkin et al 2001) 
;
_computing_structure_refinement
; 
 CRYSTALS (Watkin et al 2001) 
;
_computing_structure_solution
; 
 SIR92 (Altomare et al, 1994) 
;
_diffrn_ambient_temperature 200
_diffrn_measured_fraction_theta_full .99
_diffrn_measured_fraction_theta_max 1.000
_diffrn_measurement_device_type
; 
Enraf Nonius Kappa CCD 
;
_diffrn_measurement_method ' \f and \w scans with CCD '
_diffrn_radiation_monochromator graphite
_diffrn_radiation_type 'Mo K\a'
_diffrn_radiation_wavelength 0.71073
_diffrn_reflns_av_R_equivalents 0.044
_diffrn_reflns_limit_h_max 9
_diffrn_reflns_limit_h_min -9
_diffrn_reflns_limit_k_max 15
_diffrn_reflns_limit_k_min -15
_diffrn_reflns_limit_l_max 37
_diffrn_reflns_limit_l_min -37
_diffrn_reflns_number 44477
_diffrn_reflns_theta_full 27.5
_diffrn_reflns_theta_max 27.54
_diffrn_reflns_theta_min 4.22
_diffrn_standards_decay_% 0.00
_diffrn_standards_interval_count 0
_diffrn_standards_interval_time 0
_diffrn_standards_number 0
_exptl_absorpt_coefficient_mu 0.072
_exptl_absorpt_correction_T_max 0.982
_exptl_absorpt_correction_T_min 0.973
_exptl_absorpt_correction_type integration
_exptl_absorpt_process_details
;
via Gaussian method (Coppens, 1970) implemented in maXus (2000)
;
_exptl_crystal_colour ' colourless '
_exptl_crystal_density_diffrn 1.122
_exptl_crystal_density_meas ?
_exptl_crystal_description ' block '
_exptl_crystal_F_000 968.
_exptl_crystal_size_max 0.44
_exptl_crystal_size_mid 0.40
_exptl_crystal_size_min 0.30
_refine_diff_density_max 0.24
_refine_diff_density_min -0.12
_refine_ls_abs_structure_details
;
An attempt to refine a Flack parameter to determine the absolute configuration
gave an inconclusive result.
However the chirality of the (1R,2S)-trans-2-phenyl-1-cyclohexanol synthetic 
precursor is known, so the absolute configuration can be assigned on this 
basis.
;
_refine_ls_extinction_method None
_refine_ls_goodness_of_fit_ref 1.0422
_refine_ls_hydrogen_treatment noref
_refine_ls_matrix_type full
_refine_ls_number_parameters 298
_refine_ls_number_reflns 1939
_refine_ls_R_factor_gt 0.0353
_refine_ls_shift/su_max 0.000205
_refine_ls_structure_factor_coef F
_refine_ls_weighting_details
;
Chebychev polynomial with 4 parameters, Carruthers & Watkin , 1979, 
0.685    -.426    0.330    -.306    
;
_refine_ls_weighting_scheme calc
_refine_ls_wR_factor_ref 0.0381
_reflns_limit_h_max 9
_reflns_limit_h_min 0
_reflns_limit_k_max 15
_reflns_limit_k_min 0
_reflns_limit_l_max 37
_reflns_limit_l_min 0
_reflns_number_gt 1939
_reflns_number_total 3466
_reflns_threshold_expression >3.00\s(I)
_cod_data_source_file jo0602569si20060207_061152.cif
_cod_depositor_comments
;
The following automatic conversions were performed:
'_symmetry_cell_setting' value 'Orthorhombic ' changed to 'orthorhombic'
according to '/home/saulius/struct/CIF-dictionaries/cif_core.dic'
dictionary named 'cif_core.dic' version 2.4.1 from 2010-06-29.

Automatic conversion script
Id: cif_fix_enum 1527 2010-12-29 10:47:43Z saulius 

The following automatic conversions were performed:

'_chemical_melting_point' value 'not measured' was changed to '?' -
the value is undefined or not given.

Automatic conversion script
Id: cif_fix_values 1646 2011-03-28 12:23:43Z adriana 
;
_cod_original_sg_symbol_H-M 'P 21 21 21 '
_cod_original_formula_sum ' C29 H37 N O3 '
_cod_database_code 4021646

loop_
_symmetry_equiv_pos_as_xyz
x,y,z
x+1/2,-y+1/2,-z
-x,y+1/2,-z+1/2
-x+1/2,-y,z+1/2

loop_
_atom_site_label
_atom_site_type_symbol
_atom_site_fract_x
_atom_site_fract_y
_atom_site_fract_z
_atom_site_U_iso_or_equiv
_atom_site_occupancy
_atom_site_adp_type
O1 o 0.5332(3) 0.58447(16) 0.30467(7) 0.0612 1.0000 Uani
O41 o 0.3003(2) 0.73449(18) 0.40802(6) 0.0577 1.0000 Uani
O42 o 0.0386(2) 0.74534(15) 0.37274(5) 0.0431 1.0000 Uani
N2 n 0.4354(3) 0.4971(2) 0.32537(8) 0.0547 1.0000 Uani
C3 c 0.2909(3) 0.5371(2) 0.34093(8) 0.0435 1.0000 Uani
C4 c 0.2697(3) 0.6627(2) 0.33166(8) 0.0403 1.0000 Uani
C5 c 0.4559(4) 0.6926(2) 0.31712(9) 0.0470 1.0000 Uani
C31 c 0.1679(4) 0.4688(2) 0.36760(9) 0.0483 1.0000 Uani
C32 c 0.0004(4) 0.4448(2) 0.35024(11) 0.0573 1.0000 Uani
C33 c -0.1163(5) 0.3835(3) 0.37820(14) 0.0747 1.0000 Uani
C34 c -0.0699(6) 0.3482(3) 0.42083(15) 0.0800 1.0000 Uani
C35 c 0.0949(5) 0.3733(3) 0.43770(13) 0.0767 1.0000 Uani
C36 c 0.2159(5) 0.4324(2) 0.4116(1) 0.0623 1.0000 Uani
C41 c 0.2096(3) 0.7201(2) 0.37527(8) 0.0402 1.0000 Uani
C43 c -0.0471(3) 0.7863(2) 0.41448(8) 0.0430 1.0000 Uani
C44 c -0.1857(4) 0.7008(2) 0.42760(9) 0.0482 1.0000 Uani
C45 c -0.2865(4) 0.7404(3) 0.46950(9) 0.0564 1.0000 Uani
C46 c -0.3638(4) 0.8577(3) 0.46230(11) 0.0617 1.0000 Uani
C47 c -0.2229(4) 0.9418(3) 0.4476(1) 0.0583 1.0000 Uani
C48 c -0.1250(4) 0.9012(2) 0.40464(9) 0.0478 1.0000 Uani
C49 c 0.0086(4) 0.9879(2) 0.3891(1) 0.0583 1.0000 Uani
C51 c 0.4767(4) 0.7754(2) 0.27748(8) 0.0504 1.0000 Uani
C321 c -0.0526(4) 0.4819(3) 0.30297(12) 0.0735 1.0000 Uani
C341 c -0.1973(7) 0.2818(4) 0.4506(2) 0.1279 1.0000 Uani
C361 c 0.3951(5) 0.4562(4) 0.43089(11) 0.0803 1.0000 Uani
C410 c -0.0186(6) 1.0495(3) 0.34959(13) 0.0814 1.0000 Uani
C411 c 0.0982(8) 1.1313(4) 0.33583(18) 0.1086 1.0000 Uani
C412 c 0.2446(8) 1.1524(3) 0.3602(2) 0.1043 1.0000 Uani
C413 c 0.2789(6) 1.0920(3) 0.39993(18) 0.0961 1.0000 Uani
C414 c 0.1595(4) 1.0088(3) 0.41456(13) 0.0720 1.0000 Uani
C511 c 0.6751(4) 0.7894(3) 0.26833(11) 0.0692 1.0000 Uani
C512 c 0.3880(4) 0.7342(3) 0.23396(9) 0.0600 1.0000 Uani
C513 c 0.4011(5) 0.8889(2) 0.29267(11) 0.0651 1.0000 Uani
H41 h 0.1811(3) 0.6855(2) 0.30825(8) 0.0478 1.0000 Uiso
H51 h 0.5130(4) 0.7338(2) 0.34297(9) 0.0559 1.0000 Uiso
H331 h -0.2356(5) 0.3649(3) 0.36633(14) 0.0893 1.0000 Uiso
H351 h 0.1279(5) 0.3481(3) 0.46918(13) 0.0931 1.0000 Uiso
H431 h 0.0366(3) 0.7945(2) 0.44055(8) 0.0512 1.0000 Uiso
H441 h -0.1284(4) 0.6268(2) 0.43442(9) 0.0575 1.0000 Uiso
H442 h -0.2692(4) 0.6914(2) 0.40152(9) 0.0575 1.0000 Uiso
H451 h -0.2050(4) 0.7425(3) 0.49626(9) 0.0681 1.0000 Uiso
H452 h -0.3837(4) 0.6861(3) 0.47584(9) 0.0681 1.0000 Uiso
H461 h -0.4179(4) 0.8841(3) 0.49155(11) 0.0733 1.0000 Uiso
H462 h -0.4556(4) 0.8537(3) 0.43797(11) 0.0733 1.0000 Uiso
H471 h -0.1368(4) 0.9510(3) 0.4731(1) 0.0701 1.0000 Uiso
H472 h -0.2794(4) 1.0161(3) 0.4409(1) 0.0701 1.0000 Uiso
H481 h -0.2075(4) 0.8930(2) 0.37831(9) 0.0567 1.0000 Uiso
H3211 h -0.1756(4) 0.4573(3) 0.29681(12) 0.0884 1.0000 Uiso
H3212 h -0.0451(4) 0.5659(3) 0.30080(12) 0.0884 1.0000 Uiso
H3213 h 0.0275(4) 0.4470(3) 0.27992(12) 0.0884 1.0000 Uiso
H3411 h -0.1409(7) 0.2637(4) 0.4805(2) 0.1560 1.0000 Uiso
H3412 h -0.3051(7) 0.3278(4) 0.4560(2) 0.1560 1.0000 Uiso
H3413 h -0.2297(7) 0.2102(4) 0.4346(2) 0.1560 1.0000 Uiso
H3611 h 0.4040(5) 0.4239(4) 0.46240(11) 0.0966 1.0000 Uiso
H3612 h 0.4144(5) 0.5395(4) 0.43221(11) 0.0966 1.0000 Uiso
H3613 h 0.4859(5) 0.4209(4) 0.41083(11) 0.0966 1.0000 Uiso
H4101 h -0.1242(6) 1.0342(3) 0.33034(13) 0.0972 1.0000 Uiso
H4111 h 0.0744(8) 1.1760(4) 0.30752(18) 0.1338 1.0000 Uiso
H4121 h 0.3290(8) 1.2115(3) 0.3498(2) 0.1252 1.0000 Uiso
H4131 h 0.3877(6) 1.1067(3) 0.41800(18) 0.1139 1.0000 Uiso
H4141 h 0.1822(4) 0.9654(3) 0.44327(13) 0.0852 1.0000 Uiso
H5131 h 0.4131(5) 0.9445(2) 0.26716(11) 0.0787 1.0000 Uiso
H5132 h 0.4665(5) 0.9168(2) 0.32006(11) 0.0787 1.0000 Uiso
H5133 h 0.2745(5) 0.8797(2) 0.30058(11) 0.0787 1.0000 Uiso
H5121 h 0.4056(4) 0.7912(3) 0.20918(9) 0.0712 1.0000 Uiso
H5122 h 0.2599(4) 0.7239(3) 0.23958(9) 0.0712 1.0000 Uiso
H5123 h 0.4408(4) 0.6607(3) 0.22445(9) 0.0712 1.0000 Uiso
H5111 h 0.6922(4) 0.8431(3) 0.24237(11) 0.0832 1.0000 Uiso
H5112 h 0.7337(4) 0.8197(3) 0.29633(11) 0.0832 1.0000 Uiso
H5113 h 0.7275(4) 0.7147(3) 0.26026(11) 0.0832 1.0000 Uiso

loop_
_atom_site_aniso_label
_atom_site_aniso_U_11
_atom_site_aniso_U_22
_atom_site_aniso_U_33
_atom_site_aniso_U_23
_atom_site_aniso_U_13
_atom_site_aniso_U_12
O1 0.0499(11) 0.0626(12) 0.0711(12) 0.011(1) 0.018(1) 0.0164(11)
O41 0.041(1) 0.0803(13) 0.0514(9) -0.019(1) -0.0072(9) 0.0069(11)
O42 0.0357(9) 0.053(1) 0.0404(8) -0.0049(8) -0.0005(7) 0.0053(9)
N2 0.0546(14) 0.0561(13) 0.0534(12) 0.0032(11) 0.0059(12) 0.0140(13)
C3 0.0426(14) 0.0493(14) 0.0386(12) -0.0046(11) -0.0044(12) 0.0065(13)
C4 0.0368(13) 0.0452(13) 0.0389(12) -0.001(1) -0.0010(11) 0.0038(11)
C5 0.0384(14) 0.0537(14) 0.0488(14) -0.0019(12) 0.0006(12) 0.0044(13)
C31 0.0525(16) 0.0374(13) 0.0550(15) -0.0046(12) 0.0072(13) 0.0059(12)
C32 0.0543(17) 0.0432(13) 0.0744(18) -0.0098(14) 0.0091(16) 0.0029(14)
C33 0.0582(19) 0.0503(18) 0.116(3) -0.0129(19) 0.015(2) -0.0018(16)
C34 0.088(3) 0.0484(18) 0.104(3) 0.0182(19) 0.029(2) 0.0096(18)
C35 0.090(3) 0.062(2) 0.078(2) 0.0210(17) 0.022(2) 0.019(2)
C36 0.072(2) 0.0531(16) 0.0616(17) 0.0040(15) 0.0123(17) 0.0127(16)
C41 0.0387(13) 0.0402(13) 0.0416(12) -0.001(1) 0.0024(11) 0.0020(11)
C43 0.0376(13) 0.0538(14) 0.0375(11) -0.0074(11) -0.0001(11) 0.0021(12)
C44 0.0412(13) 0.0538(15) 0.0497(14) -0.0016(12) -0.0012(12) -0.0020(13)
C45 0.0450(15) 0.0705(17) 0.0536(13) -0.0054(14) 0.0104(12) -0.0095(16)
C46 0.0418(15) 0.0775(19) 0.0657(18) -0.0185(16) 0.0142(14) -0.0044(15)
C47 0.0464(16) 0.0602(16) 0.0683(17) -0.0170(15) 0.0120(15) 0.0009(14)
C48 0.0426(14) 0.0523(14) 0.0486(14) -0.0078(12) 0.0023(12) 0.0020(13)
C49 0.0587(18) 0.0487(14) 0.0676(17) -0.0065(14) 0.0205(15) 0.0038(15)
C51 0.0493(15) 0.0544(15) 0.0476(13) 0.0014(12) 0.0072(12) -0.0001(14)
C321 0.0508(17) 0.082(2) 0.088(2) -0.0182(19) -0.0112(18) -0.0040(18)
C341 0.116(4) 0.079(3) 0.188(5) 0.056(3) 0.065(4) 0.006(3)
C361 0.084(2) 0.102(3) 0.0549(17) 0.0104(18) -0.0057(18) 0.015(2)
C410 0.098(3) 0.0642(18) 0.082(2) 0.0099(18) 0.030(2) 0.012(2)
C411 0.135(4) 0.076(3) 0.115(4) 0.018(2) 0.062(4) 0.011(3)
C412 0.110(4) 0.056(2) 0.148(4) 0.002(3) 0.080(4) -0.008(3)
C413 0.075(3) 0.070(2) 0.143(4) -0.025(3) 0.034(3) -0.016(2)
C414 0.0586(19) 0.0593(18) 0.098(2) -0.0057(18) 0.0145(19) -0.0107(16)
C511 0.0531(18) 0.091(2) 0.0638(18) 0.0113(18) 0.0093(15) -0.0077(18)
C512 0.0613(18) 0.0702(18) 0.0484(14) 0.0028(14) 0.0007(14) 0.0013(17)
C513 0.075(2) 0.0539(17) 0.0663(18) 0.0038(14) 0.0119(17) 0.0005(16)

loop_
_atom_type_symbol
_atom_type_scat_dispersion_real
_atom_type_scat_dispersion_imag
_atom_type_scat_Cromer_Mann_a1
_atom_type_scat_Cromer_Mann_b1
_atom_type_scat_Cromer_Mann_a2
_atom_type_scat_Cromer_Mann_b2
_atom_type_scat_Cromer_Mann_a3
_atom_type_scat_Cromer_Mann_b3
_atom_type_scat_Cromer_Mann_a4
_atom_type_scat_Cromer_Mann_b4
_atom_type_scat_Cromer_Mann_c
_atom_type_scat_source
'C   ' 0.0033 0.0016 2.3100 20.8439 1.0200 10.2075 1.5886 0.5687 0.8650 51.6512 0.2156 International_Tables_Vol_IV_Table_2.2B
'H   ' 0.0000 0.0000 0.4930 10.5109 0.3229 26.1257 0.1402 3.1424 0.0408 57.7997 0.0030 International_Tables_Vol_IV_Table_2.2B
'N   ' 0.0061 0.0033 12.2126 0.0057 3.1322 9.8933 2.0125 28.9975 1.1663 0.5826 -11.5290 International_Tables_Vol_IV_Table_2.2B
'O   ' 0.0106 0.0060 3.0485 13.2771 2.2868 5.7011 1.5463 0.3239 0.8670 32.9089 0.2508 International_Tables_Vol_IV_Table_2.2B

loop_
_exptl_crystal_face_index_h
_exptl_crystal_face_index_k
_exptl_crystal_face_index_l
_exptl_crystal_face_perp_dist
1 0 0 0.200
-1 0 0 0.240
0 0 1 0.180
0 0 -1 0.180
0 1 1 0.140
0 -1 -1 0.200
0 1 -2 0.140
0 -1 2 0.180
1 1 0 0.130

loop_
_geom_angle_atom_site_label_1
_geom_angle_atom_site_label_2
_geom_angle_atom_site_label_3
_geom_angle
_geom_angle_publ_flag
C5 O1 N2 108.90(18) yes
C41 O42 C43 117.53(18) yes
C4 C3 C31 124.6(2) yes
C4 C3 N2 112.9(2) yes
C31 C3 N2 122.4(2) yes
C3 C4 C5 100.2(2) yes
C3 C4 C41 108.7(2) yes
C5 C4 C41 114.4(2) yes
C3 C4 H41 117.28(13) no
C5 C4 H41 112.16(13) no
C41 C4 H41 104.43(13) no
O1 C5 C4 104.0(2) yes
O1 C5 C51 109.5(2) yes
C4 C5 C51 117.2(2) yes
O1 C5 H51 116.22(14) no
C4 C5 H51 108.02(14) no
C51 C5 H51 102.35(14) no
C3 C31 C32 120.2(2) yes
C3 C31 C36 119.3(3) yes
C32 C31 C36 120.4(3) yes
C31 C32 C33 118.0(3) yes
C31 C32 C321 121.2(3) yes
C33 C32 C321 120.8(3) yes
C32 C33 C34 121.6(3) yes
C32 C33 H331 119.2(2) no
C34 C33 H331 119.2(2) no
C33 C34 C35 119.8(3) yes
C33 C34 C341 121.0(4) yes
C35 C34 C341 119.2(4) yes
C34 C35 C36 121.2(3) yes
C34 C35 H351 119.5(2) no
C36 C35 H351 119.3(2) no
C31 C36 C35 119.0(3) yes
C31 C36 C361 121.5(3) yes
C35 C36 C361 119.5(3) yes
O41 C41 O42 125.3(2) yes
O41 C41 C4 124.2(2) yes
O42 C41 C4 110.4(2) yes
O42 C43 C44 107.47(19) yes
O42 C43 C48 108.37(19) yes
C44 C43 C48 112.1(2) yes
O42 C43 H431 112.35(12) no
C44 C43 H431 108.57(14) no
C48 C43 H431 108.04(13) no
C43 C44 C45 110.5(2) yes
C43 C44 H441 109.38(14) no
C45 C44 H441 109.35(16) no
C43 C44 H442 109.07(14) no
C45 C44 H442 109.05(15) no
H441 C44 H442 109.467 no
C44 C45 C46 111.5(2) yes
C44 C45 H451 108.85(15) no
C46 C45 H451 109.02(16) no
C44 C45 H452 109.04(15) no
C46 C45 H452 108.97(15) no
H451 C45 H452 109.467 no
C45 C46 C47 111.2(2) yes
C45 C46 H461 109.07(15) no
C47 C46 H461 109.17(15) no
C45 C46 H462 109.03(16) no
C47 C46 H462 108.92(17) no
H461 C46 H462 109.467 no
C46 C47 C48 111.6(2) yes
C46 C47 H471 108.87(17) no
C48 C47 H471 108.83(16) no
C46 C47 H472 108.97(16) no
C48 C47 H472 109.10(16) no
H471 C47 H472 109.466 no
C43 C48 C47 108.5(2) yes
C43 C48 C49 113.7(2) yes
C47 C48 C49 111.1(2) yes
C43 C48 H481 107.87(13) no
C47 C48 H481 110.61(16) no
C49 C48 H481 104.96(16) no
C48 C49 C410 120.5(3) yes
C48 C49 C414 121.0(3) yes
C410 C49 C414 118.5(3) yes
C5 C51 C511 107.6(2) yes
C5 C51 C512 112.4(2) yes
C511 C51 C512 109.0(2) yes
C5 C51 C513 107.8(2) yes
C511 C51 C513 109.0(3) yes
C512 C51 C513 110.9(2) yes
C32 C321 H3211 109.44(18) no
C32 C321 H3212 109.47(17) no
H3211 C321 H3212 109.476 no
C32 C321 H3213 109.48(17) no
H3211 C321 H3213 109.476 no
H3212 C321 H3213 109.477 no
C34 C341 H3411 109.6(3) no
C34 C341 H3412 109.5(2) no
H3411 C341 H3412 109.476 no
C34 C341 H3413 109.3(3) no
H3411 C341 H3413 109.477 no
H3412 C341 H3413 109.476 no
C36 C361 H3611 109.55(17) no
C36 C361 H3612 109.5(2) no
H3611 C361 H3612 109.477 no
C36 C361 H3613 109.38(17) no
H3611 C361 H3613 109.476 no
H3612 C361 H3613 109.475 no
C49 C410 C411 121.2(5) yes
C49 C410 H4101 119.7(2) no
C411 C410 H4101 119.0(3) no
C410 C411 C412 120.9(5) yes
C410 C411 H4111 119.8(3) no
C412 C411 H4111 119.3(3) no
C411 C412 C413 120.1(4) yes
C411 C412 H4121 120.3(3) no
C413 C412 H4121 119.6(3) no
C412 C413 C414 119.5(5) yes
C412 C413 H4131 120.6(3) no
C414 C413 H4131 119.9(3) no
C49 C414 C413 119.8(4) yes
C49 C414 H4141 120.02(19) no
C413 C414 H4141 120.2(3) no
C51 C511 H5111 109.11(17) no
C51 C511 H5112 109.57(17) no
H5111 C511 H5112 109.475 no
C51 C511 H5113 109.72(19) no
H5111 C511 H5113 109.477 no
H5112 C511 H5113 109.476 no
C51 C512 H5121 109.21(15) no
C51 C512 H5122 109.73(16) no
H5121 C512 H5122 109.476 no
C51 C512 H5123 109.45(16) no
H5121 C512 H5123 109.477 no
H5122 C512 H5123 109.476 no
C51 C513 H5131 109.20(15) no
C51 C513 H5132 109.56(16) no
H5131 C513 H5132 109.475 no
C51 C513 H5133 109.65(16) no
H5131 C513 H5133 109.476 no
H5132 C513 H5133 109.476 no
O1 N2 C3 109.6(2) yes

loop_
_geom_bond_atom_site_label_1
_geom_bond_atom_site_label_2
_geom_bond_distance
_geom_bond_publ_flag
O1 C5 1.458(3) yes
O1 N2 1.413(3) yes
O41 C41 1.194(3) yes
O42 C41 1.342(3) yes
O42 C43 1.468(3) yes
C3 C4 1.523(3) yes
C3 C31 1.465(4) yes
C3 N2 1.285(3) yes
C4 C5 1.526(4) yes
C4 C41 1.517(3) yes
C4 H41 1.000 no
C5 C51 1.528(4) yes
C5 H51 1.000 no
C31 C32 1.406(4) yes
C31 C36 1.405(4) yes
C32 C33 1.411(5) yes
C32 C321 1.506(5) yes
C33 C34 1.362(5) yes
C33 H331 1.000 no
C34 C35 1.385(6) yes
C34 C341 1.524(5) yes
C35 C36 1.389(5) yes
C35 H351 1.000 no
C36 C361 1.508(5) yes
C43 C44 1.516(4) yes
C43 C48 1.514(4) yes
C43 H431 1.000 no
C44 C45 1.521(4) yes
C44 H441 1.000 no
C44 H442 1.000 no
C45 C46 1.527(4) yes
C45 H451 1.000 no
C45 H452 1.000 no
C46 C47 1.529(4) yes
C46 H461 1.000 no
C46 H462 1.000 no
C47 C48 1.538(4) yes
C47 H471 1.000 no
C47 H472 1.000 no
C48 C49 1.519(4) yes
C48 H481 1.000 no
C49 C410 1.381(5) yes
C49 C414 1.395(5) yes
C51 C511 1.548(4) yes
C51 C512 1.522(4) yes
C51 C513 1.530(4) yes
C321 H3211 1.000 no
C321 H3212 1.000 no
C321 H3213 1.000 no
C341 H3411 1.000 no
C341 H3412 1.000 no
C341 H3413 1.000 no
C361 H3611 1.000 no
C361 H3612 1.000 no
C361 H3613 1.000 no
C410 C411 1.378(6) yes
C410 H4101 1.000 no
C411 C412 1.349(7) yes
C411 H4111 1.000 no
C412 C413 1.390(7) yes
C412 H4121 1.000 no
C413 C414 1.410(5) yes
C413 H4131 1.000 no
C414 H4141 1.000 no
C511 H5111 1.000 no
C511 H5112 1.000 no
C511 H5113 1.000 no
C512 H5121 1.000 no
C512 H5122 1.000 no
C512 H5123 1.000 no
C513 H5131 1.000 no
C513 H5132 1.000 no
C513 H5133 1.000 no

loop_
_geom_torsion_atom_site_label_1
_geom_torsion_atom_site_label_2
_geom_torsion_atom_site_label_3
_geom_torsion_atom_site_label_4
_geom_torsion
_geom_torsion_publ_flag
O(1) N(2) C(3) C(4) 1.0(3) no
O(1) N(2) C(3) C(31) -174.9(2) no
O(1) C(5) C(4) C(3) 19.1(2) no
O(1) C(5) C(4) C(41) 135.2(2) no
O(1) C(5) C(51) C(511) -60.2(3) no
O(1) C(5) C(51) C(512) 59.8(3) no
O(1) C(5) C(51) C(513) -177.6(2) no
O(41) C(41) O(42) C(43) -4.7(4) no
O(41) C(41) C(4) C(3) 71.7(3) no
O(41) C(41) C(4) C(5) -39.4(3) no
O(42) C(41) C(4) C(3) -104.3(2) no
O(42) C(41) C(4) C(5) 144.6(2) no
O(42) C(43) C(44) C(45) -177.3(2) no
O(42) C(43) C(48) C(47) 177.2(2) no
O(42) C(43) C(48) C(49) -58.7(3) no
N(2) O(1) C(5) C(4) -20.3(3) no
N(2) O(1) C(5) C(51) -146.4(2) no
N(2) C(3) C(4) C(5) -13.1(3) no
N(2) C(3) C(4) C(41) -133.3(2) no
N(2) C(3) C(31) C(32) -115.1(3) no
N(2) C(3) C(31) C(36) 68.0(3) no
C(3) N(2) O(1) C(5) 12.7(3) no
C(3) C(4) C(5) C(51) 140.1(2) no
C(3) C(31) C(32) C(33) -176.9(3) no
C(3) C(31) C(32) C(321) 3.9(4) no
C(3) C(31) C(36) C(35) 176.3(3) no
C(3) C(31) C(36) C(361) -3.7(4) no
C(4) C(3) C(31) C(32) 69.6(3) no
C(4) C(3) C(31) C(36) -107.3(3) no
C(4) C(5) C(51) C(511) -178.4(2) no
C(4) C(5) C(51) C(512) -58.4(3) no
C(4) C(5) C(51) C(513) 64.2(3) no
C(4) C(41) O(42) C(43) 171.3(2) no
C(5) C(4) C(3) C(31) 162.6(2) no
C(31) C(3) C(4) C(41) 42.4(3) no
C(31) C(32) C(33) C(34) 0.1(5) no
C(31) C(36) C(35) C(34) 1.1(5) no
C(32) C(31) C(36) C(35) -0.5(4) no
C(32) C(31) C(36) C(361) 179.5(3) no
C(32) C(33) C(34) C(35) 0.5(6) no
C(32) C(33) C(34) C(341) -179.9(3) no
C(33) C(32) C(31) C(36) -0.1(4) no
C(33) C(34) C(35) C(36) -1.2(6) no
C(34) C(33) C(32) C(321) 179.3(3) no
C(34) C(35) C(36) C(361) -178.9(3) no
C(36) C(31) C(32) C(321) -179.3(3) no
C(36) C(35) C(34) C(341) 179.2(3) no
C(41) O(42) C(43) C(44) -116.5(2) no
C(41) O(42) C(43) C(48) 122.2(2) no
C(41) C(4) C(5) C(51) -103.7(2) no
C(43) C(44) C(45) C(46) 54.7(3) no
C(43) C(48) C(47) C(46) -57.0(3) no
C(43) C(48) C(49) C(410) 128.3(3) no
C(43) C(48) C(49) C(414) -52.8(4) no
C(44) C(43) C(48) C(47) 58.7(3) no
C(44) C(43) C(48) C(49) -177.2(2) no
C(44) C(45) C(46) C(47) -53.7(3) no
C(45) C(44) C(43) C(48) -58.3(3) no
C(45) C(46) C(47) C(48) 55.3(3) no
C(46) C(47) C(48) C(49) 177.3(2) no
C(47) C(48) C(49) C(410) -109.0(3) no
C(47) C(48) C(49) C(414) 69.9(3) no
C(48) C(49) C(410) C(411) 177.7(4) no
C(48) C(49) C(414) C(413) -178.3(3) no
C(49) C(410) C(411) C(412) 1.1(7) no
C(49) C(414) C(413) C(412) 0.0(6) no
C(410) C(49) C(414) C(413) 0.6(5) no
C(410) C(411) C(412) C(413) -0.5(8) no
C(411) C(410) C(49) C(414) -1.2(5) no
C(411) C(412) C(413) C(414) -0.1(7) no

loop_
_cod_related_entry_id
_cod_related_entry_database
_cod_related_entry_code
1 ChemSpider 9801266
